data_7054874
loop_
_publ_author_name
'Kim, Jee Eon'
'Carroll, Patrick J.'
'Schelter, Eric J.'

_publ_section_title
;
 Structural variation in cerium aryloxide complexes templated by
 hemilabile K+--amine interactions
;
_journal_issue 8
_journal_name_full 'New J. Chem.'
_journal_page_first 6076
_journal_paper_doi 10.1039/C5NJ00848D
_journal_volume 39
_journal_year 2015
_chemical_formula_sum 'C71 H92 Ce K N6 O4'
_chemical_formula_weight 1272.73
_space_group_IT_number 2
_symmetry_cell_setting triclinic
_symmetry_Int_Tables_number 2
_symmetry_space_group_name_Hall '-P 1'
_symmetry_space_group_name_H-M 'P -1'
_atom_sites_solution_hydrogens geom
_atom_sites_solution_primary direct
_audit_creation_method SHELXL-97
_audit_update_record
;
2015-05-21 deposited with the CCDC.
2015-05-26 downloaded from the CCDC.
;
_cell_angle_alpha 97.217(4)
_cell_angle_beta 96.618(4)
_cell_angle_gamma 98.276(4)
_cell_formula_units_Z 2
_cell_length_a 12.1981(9)
_cell_length_b 13.1778(10)
_cell_length_c 19.5063(13)
_cell_measurement_temperature 143(1)
_cell_volume 3049.8(4)
_computing_data_collection 'Bruker APEX2'
_computing_data_reduction 'Bruker SAINT'
_computing_structure_refinement 'SHELXL-97 (Sheldrick, 2008)'
_computing_structure_solution 'SHELXS-97 (Sheldrick, 2008)'
_diffrn_ambient_temperature 143(1)
_diffrn_measured_fraction_theta_full 0.994
_diffrn_measured_fraction_theta_max 0.994
_diffrn_measurement_device 'CCD Area Detector'
_diffrn_measurement_device_type 'Bruker APEXII'
_diffrn_measurement_method 'phi and omega scans'
_diffrn_radiation_monochromator graphite
_diffrn_radiation_source 'sealed tube'
_diffrn_radiation_type MoK\a
_diffrn_radiation_wavelength 0.71073
_diffrn_reflns_av_R_equivalents 0.0276
_diffrn_reflns_av_unetI/netI 0.0263
_diffrn_reflns_limit_h_max 15
_diffrn_reflns_limit_h_min -15
_diffrn_reflns_limit_k_max 17
_diffrn_reflns_limit_k_min -17
_diffrn_reflns_limit_l_max 24
_diffrn_reflns_limit_l_min -25
_diffrn_reflns_number 71175
_diffrn_reflns_theta_full 27.54
_diffrn_reflns_theta_max 27.54
_diffrn_reflns_theta_min 1.58
_exptl_absorpt_coefficient_mu 0.870
_exptl_absorpt_correction_T_max 0.7456
_exptl_absorpt_correction_T_min 0.6909
_exptl_absorpt_correction_type multi-scan
_exptl_absorpt_process_details '(SADABS; Sheldrick, 2007)'
_exptl_crystal_density_diffrn 1.386
_exptl_crystal_density_method 'not measured'
_exptl_crystal_description plate
_exptl_crystal_F_000 1338
_exptl_crystal_size_max 0.15
_exptl_crystal_size_mid 0.10
_exptl_crystal_size_min 0.04
_refine_diff_density_max 3.269
_refine_diff_density_min -1.256
_refine_diff_density_rms 0.072
_refine_ls_extinction_method none
_refine_ls_goodness_of_fit_ref 1.061
_refine_ls_hydrogen_treatment constr
_refine_ls_matrix_type full
_refine_ls_number_parameters 702
_refine_ls_number_reflns 13966
_refine_ls_number_restraints 0
_refine_ls_restrained_S_all 1.061
_refine_ls_R_factor_all 0.0429
_refine_ls_R_factor_gt 0.0345
_refine_ls_shift/su_max 0.003
_refine_ls_shift/su_mean 0.000
_refine_ls_structure_factor_coef Fsqd
_refine_ls_weighting_details 'calc w=1/[\s^2^(Fo^2^)+(0.0315P)^2^+3.8125P] where P=(Fo^2^+2Fc^2^)/3'
_refine_ls_weighting_scheme calc
_refine_ls_wR_factor_gt 0.0781
_refine_ls_wR_factor_ref 0.0817
_reflns_number_gt 12300
_reflns_number_total 13966
_reflns_threshold_expression >2sigma(I)
_cod_data_source_file c5nj00848d2.cif
_cod_data_source_block Ce(Odpp)-UP4340
_cod_depositor_comments 'Adding full bibliography for 7054872--7054879.cif.'
_cod_original_sg_symbol_H-M 'P -1       '
_cod_database_code 7054874

loop_
_symmetry_equiv_pos_as_xyz
'x, y, z'
'-x, -y, -z'

loop_
_atom_site_label
_atom_site_type_symbol
_atom_site_fract_x
_atom_site_fract_y
_atom_site_fract_z
_atom_site_U_iso_or_equiv
_atom_site_adp_type
_atom_site_occupancy
_atom_site_symmetry_multiplicity
_atom_site_calc_flag
_atom_site_refinement_flags
Ce1 Ce 0.629441(11) 0.497902(10) 0.736901(7) 0.02261(4) Uani 1 1 d .
K1 K 0.53576(5) 0.20401(4) 0.71606(3) 0.03016(12) Uani 1 1 d .
O1 O 0.69439(14) 0.67413(13) 0.75900(9) 0.0277(4) Uani 1 1 d .
O2 O 0.60418(13) 0.36644(13) 0.80775(8) 0.0239(3) Uani 1 1 d .
O3 O 0.68315(14) 0.35378(14) 0.67178(8) 0.0285(4) Uani 1 1 d .
O4 O 0.44593(14) 0.45930(13) 0.67473(9) 0.0291(4) Uani 1 1 d .
N1 N 0.53512(18) 0.58354(17) 0.85340(12) 0.0326(5) Uani 1 1 d .
N2 N 0.98026(18) 0.91058(17) 0.78075(11) 0.0314(5) Uani 1 1 d .
N3 N 0.83388(16) 0.50396(15) 0.81734(10) 0.0241(4) Uani 1 1 d .
N4 N 0.44439(17) 0.14698(16) 0.83919(11) 0.0280(4) Uani 1 1 d .
N5 N 0.72182(19) 0.55713(18) 0.60963(11) 0.0340(5) Uani 1 1 d .
N6 N 0.7061(2) 0.09617(19) 0.68189(12) 0.0375(5) Uani 1 1 d .
C1 C 0.7063(2) 0.75644(18) 0.80865(13) 0.0254(5) Uani 1 1 d .
C2 C 0.6256(2) 0.76688(19) 0.85405(13) 0.0291(5) Uani 1 1 d .
C3 C 0.6407(2) 0.8512(2) 0.90707(14) 0.0319(6) Uani 1 1 d .
H3 H 0.5867 0.8560 0.9368 0.042 Uiso 1 1 calc R
C4 C 0.7338(2) 0.9279(2) 0.91677(14) 0.0314(5) Uani 1 1 d .
C5 C 0.8110(2) 0.91963(19) 0.87004(13) 0.0294(5) Uani 1 1 d .
H5 H 0.8728 0.9715 0.8747 0.039 Uiso 1 1 calc R
C6 C 0.7993(2) 0.83675(19) 0.81642(13) 0.0269(5) Uani 1 1 d .
C7 C 0.5196(2) 0.6895(2) 0.84200(15) 0.0320(6) Uani 1 1 d .
H7a H 0.4687 0.7134 0.8729 0.043 Uiso 1 1 calc R
H7b H 0.4845 0.6870 0.7945 0.043 Uiso 1 1 calc R
C8 C 0.5886(3) 0.5861(2) 0.92563(15) 0.0404(7) Uani 1 1 d .
H8a H 0.5381 0.6045 0.9576 0.061 Uiso 1 1 calc R
H8b H 0.6556 0.6365 0.9346 0.061 Uiso 1 1 calc R
H8c H 0.6069 0.5190 0.9316 0.061 Uiso 1 1 calc R
C9 C 0.4239(2) 0.5207(2) 0.84540(16) 0.0381(6) Uani 1 1 d .
H9a H 0.4311 0.4517 0.8540 0.057 Uiso 1 1 calc R
H9b H 0.3873 0.5184 0.7988 0.057 Uiso 1 1 calc R
H9c H 0.3805 0.5509 0.8781 0.057 Uiso 1 1 calc R
C10 C 0.7507(3) 1.0179(2) 0.97536(16) 0.0415(7) Uani 1 1 d .
H10a H 0.8104 1.0102 1.0100 0.062 Uiso 1 1 calc R
H10b H 0.6831 1.0189 0.9960 0.062 Uiso 1 1 calc R
H10c H 0.7695 1.0816 0.9572 0.062 Uiso 1 1 calc R
C11 C 0.8790(2) 0.8331(2) 0.76286(14) 0.0310(5) Uani 1 1 d .
H11a H 0.9004 0.7647 0.7570 0.041 Uiso 1 1 calc R
H11b H 0.8404 0.8431 0.7185 0.041 Uiso 1 1 calc R
C12 C 1.0572(3) 0.8802(3) 0.83407(16) 0.0465(7) Uani 1 1 d .
H12a H 1.0206 0.8704 0.8743 0.070 Uiso 1 1 calc R
H12b H 1.1214 0.9336 0.8469 0.070 Uiso 1 1 calc R
H12c H 1.0806 0.8167 0.8162 0.070 Uiso 1 1 calc R
C13 C 1.0349(3) 0.9240(3) 0.71911(16) 0.0450(7) Uani 1 1 d .
H13a H 1.0980 0.9786 0.7310 0.067 Uiso 1 1 calc R
H13b H 0.9829 0.9417 0.6834 0.067 Uiso 1 1 calc R
H13c H 1.0596 0.8607 0.7024 0.067 Uiso 1 1 calc R
C14 C 0.64877(19) 0.34232(17) 0.86773(12) 0.0218(4) Uani 1 1 d .
C15 C 0.7654(2) 0.36674(18) 0.88945(12) 0.0239(5) Uani 1 1 d .
C16 C 0.8100(2) 0.34979(19) 0.95513(13) 0.0277(5) Uani 1 1 d .
H16 H 0.8865 0.3686 0.9691 0.037 Uiso 1 1 calc R
C17 C 0.7438(2) 0.3056(2) 1.00050(13) 0.0294(5) Uani 1 1 d .
C18 C 0.6310(2) 0.27443(19) 0.97635(13) 0.0276(5) Uani 1 1 d .
H18 H 0.5859 0.2419 1.0051 0.037 Uiso 1 1 calc R
C19 C 0.5821(2) 0.28951(18) 0.91119(12) 0.0240(5) Uani 1 1 d .
C20 C 0.8420(2) 0.40103(19) 0.83880(13) 0.0253(5) Uani 1 1 d .
H20a H 0.9184 0.4017 0.8594 0.034 Uiso 1 1 calc R
H20b H 0.8270 0.3497 0.7972 0.034 Uiso 1 1 calc R
C21 C 0.9128(2) 0.5213(2) 0.76691(14) 0.0342(6) Uani 1 1 d .
H21a H 0.9073 0.5864 0.7506 0.051 Uiso 1 1 calc R
H21b H 0.8951 0.4665 0.7281 0.051 Uiso 1 1 calc R
H21c H 0.9876 0.5224 0.7890 0.051 Uiso 1 1 calc R
C22 C 0.8666(2) 0.5844(2) 0.87837(14) 0.0326(6) Uani 1 1 d .
H22a H 0.9422 0.5829 0.8979 0.049 Uiso 1 1 calc R
H22b H 0.8177 0.5718 0.9126 0.049 Uiso 1 1 calc R
H22c H 0.8613 0.6511 0.8645 0.049 Uiso 1 1 calc R
C23 C 0.7934(3) 0.2879(2) 1.07183(14) 0.0393(6) Uani 1 1 d .
H23a H 0.8053 0.3517 1.1034 0.059 Uiso 1 1 calc R
H23b H 0.8634 0.2636 1.0687 0.059 Uiso 1 1 calc R
H23c H 0.7428 0.2370 1.0888 0.059 Uiso 1 1 calc R
C24 C 0.4609(2) 0.24618(19) 0.88673(13) 0.0278(5) Uani 1 1 d .
H24a H 0.4231 0.2358 0.9270 0.037 Uiso 1 1 calc R
H24b H 0.4265 0.2964 0.8630 0.037 Uiso 1 1 calc R
C25 C 0.4885(3) 0.0668(2) 0.87429(16) 0.0391(6) Uani 1 1 d .
H25a H 0.4540 0.0596 0.9156 0.059 Uiso 1 1 calc R
H25b H 0.5679 0.0860 0.8868 0.059 Uiso 1 1 calc R
H25c H 0.4726 0.0021 0.8435 0.059 Uiso 1 1 calc R
C26 C 0.3250(2) 0.1151(2) 0.81649(17) 0.0437(7) Uani 1 1 d .
H26a H 0.3131 0.0525 0.7837 0.066 Uiso 1 1 calc R
H26b H 0.2957 0.1687 0.7947 0.066 Uiso 1 1 calc R
H26C H 0.2877 0.1029 0.8561 0.066 Uiso 1 1 calc R
C27 C 0.7314(2) 0.3215(2) 0.61734(12) 0.0290(5) Uani 1 1 d .
C28 C 0.7283(2) 0.3741(2) 0.55818(13) 0.0361(6) Uani 1 1 d .
C29 C 0.7802(3) 0.3401(3) 0.50173(15) 0.0475(8) Uani 1 1 d .
H29 H 0.7785 0.3763 0.4638 0.063 Uiso 1 1 calc R
C30 C 0.8339(3) 0.2550(3) 0.49960(16) 0.0499(8) Uani 1 1 d .
C31 C 0.8375(3) 0.2038(2) 0.55762(16) 0.0432(7) Uani 1 1 d .
H31 H 0.8743 0.1467 0.5575 0.057 Uiso 1 1 calc R
C32 C 0.7879(2) 0.2349(2) 0.61604(13) 0.0325(6) Uani 1 1 d .
C33 C 0.6713(2) 0.4683(2) 0.55675(14) 0.0391(6) Uani 1 1 d .
H33a H 0.6720 0.4898 0.5110 0.052 Uiso 1 1 calc R
H33b H 0.5938 0.4489 0.5631 0.052 Uiso 1 1 calc R
C34 C 0.6700(3) 0.6477(3) 0.59437(18) 0.0510(8) Uani 1 1 d .
H34a H 0.6958 0.7042 0.6314 0.077 Uiso 1 1 calc R
H34b H 0.5901 0.6301 0.5905 0.077 Uiso 1 1 calc R
H34c H 0.6902 0.6676 0.5513 0.077 Uiso 1 1 calc R
C35 C 0.8410(2) 0.5833(2) 0.60438(15) 0.0394(6) Uani 1 1 d .
H35a H 0.8784 0.5270 0.6154 0.059 Uiso 1 1 calc R
H35b H 0.8725 0.6446 0.6365 0.059 Uiso 1 1 calc R
H35c H 0.8502 0.5956 0.5577 0.059 Uiso 1 1 calc R
C36 C 0.8899(4) 0.2187(3) 0.4370(2) 0.0800(14) Uani 1 1 d .
H36a H 0.8346 0.1988 0.3965 0.120 Uiso 1 1 calc R
H36b H 0.9253 0.1604 0.4462 0.120 Uiso 1 1 calc R
H36c H 0.9450 0.2741 0.4288 0.120 Uiso 1 1 calc R
C37 C 0.8005(2) 0.1776(2) 0.67769(14) 0.0343(6) Uani 1 1 d .
H37a H 0.8676 0.1462 0.6766 0.046 Uiso 1 1 calc R
H37b H 0.8115 0.2275 0.7199 0.046 Uiso 1 1 calc R
C38 C 0.7249(3) 0.0570(3) 0.74866(18) 0.0568(9) Uani 1 1 d .
H38a H 0.6655 0.0017 0.7510 0.085 Uiso 1 1 calc R
H38b H 0.7266 0.1120 0.7862 0.085 Uiso 1 1 calc R
H38c H 0.7950 0.0316 0.7524 0.085 Uiso 1 1 calc R
C39 C 0.6968(3) 0.0111(2) 0.62491(18) 0.0486(8) Uani 1 1 d .
H39a H 0.7648 -0.0179 0.6275 0.073 Uiso 1 1 calc R
H39b H 0.6843 0.0366 0.5811 0.073 Uiso 1 1 calc R
H39c H 0.6353 -0.0414 0.6286 0.073 Uiso 1 1 calc R
C40 C 0.3368(2) 0.44210(19) 0.65462(12) 0.0259(5) Uani 1 1 d .
C41 C 0.2701(2) 0.52285(19) 0.66237(13) 0.0282(5) Uani 1 1 d .
C42 C 0.1538(2) 0.5016(2) 0.64516(15) 0.0346(6) Uani 1 1 d .
H42 H 0.1125 0.5553 0.6518 0.046 Uiso 1 1 calc R
C43 C 0.0982(2) 0.4027(2) 0.61839(16) 0.0393(7) Uani 1 1 d .
H43 H 0.0208 0.3893 0.6074 0.052 Uiso 1 1 calc R
C44 C 0.1615(2) 0.3249(2) 0.60863(15) 0.0360(6) Uani 1 1 d .
H44 H 0.1252 0.2585 0.5900 0.048 Uiso 1 1 calc R
C45 C 0.2777(2) 0.3412(2) 0.62553(13) 0.0295(5) Uani 1 1 d .
C46 C 0.3201(2) 0.6335(2) 0.68373(14) 0.0311(5) Uani 1 1 d .
C47 C 0.4070(2) 0.6776(2) 0.65164(16) 0.0403(7) Uani 1 1 d .
H47 H 0.4374 0.6359 0.6193 0.054 Uiso 1 1 calc R
C48 C 0.4494(3) 0.7820(2) 0.66650(19) 0.0514(8) Uani 1 1 d .
H48 H 0.5078 0.8098 0.6443 0.068 Uiso 1 1 calc R
C49 C 0.4049(3) 0.8451(2) 0.71446(19) 0.0502(8) Uani 1 1 d .
H49 H 0.4333 0.9155 0.7246 0.067 Uiso 1 1 calc R
C50 C 0.3188(3) 0.8035(2) 0.74705(17) 0.0441(7) Uani 1 1 d .
H50 H 0.2891 0.8459 0.7794 0.059 Uiso 1 1 calc R
C51 C 0.2758(2) 0.6986(2) 0.73210(16) 0.0379(6) Uani 1 1 d .
H51 H 0.2172 0.6714 0.7543 0.050 Uiso 1 1 calc R
C52 C 0.3340(2) 0.2498(2) 0.60963(13) 0.0310(5) Uani 1 1 d .
C53 C 0.4258(2) 0.2539(2) 0.57334(13) 0.0339(6) Uani 1 1 d .
H53 H 0.4586 0.3173 0.5628 0.045 Uiso 1 1 calc R
C54 C 0.4693(3) 0.1646(2) 0.55246(15) 0.0433(7) Uani 1 1 d .
H54 H 0.5303 0.1687 0.5278 0.058 Uiso 1 1 calc R
C55 C 0.4223(3) 0.0702(2) 0.56830(17) 0.0473(8) Uani 1 1 d .
H55 H 0.4513 0.0107 0.5541 0.063 Uiso 1 1 calc R
C56 C 0.3325(3) 0.0640(2) 0.60505(18) 0.0487(8) Uani 1 1 d .
H56 H 0.3012 0.0004 0.6161 0.065 Uiso 1 1 calc R
C57 C 0.2884(2) 0.1525(2) 0.62565(16) 0.0392(6) Uani 1 1 d .
H57 H 0.2277 0.1476 0.6505 0.052 Uiso 1 1 calc R
C58 C 0.0799(2) 0.2334(3) 0.90576(16) 0.0421(7) Uani 1 1 d .
C59 C 0.0512(2) 0.1939(2) 0.83590(17) 0.0447(7) Uani 1 1 d .
H59 H 0.0108 0.1274 0.8229 0.059 Uiso 1 1 calc R
C60 C 0.0819(3) 0.2521(3) 0.78545(18) 0.0523(8) Uani 1 1 d .
H60 H 0.0619 0.2244 0.7387 0.070 Uiso 1 1 calc R
C61 C 0.1413(3) 0.3500(3) 0.8028(2) 0.0563(9) Uani 1 1 d .
H61 H 0.1628 0.3883 0.7683 0.075 Uiso 1 1 calc R
C62 C 0.1686(3) 0.3903(3) 0.8714(2) 0.0603(10) Uani 1 1 d .
H62 H 0.2075 0.4574 0.8837 0.080 Uiso 1 1 calc R
C63 C 0.1395(3) 0.3335(3) 0.92242(18) 0.0530(9) Uani 1 1 d .
H63 H 0.1599 0.3622 0.9690 0.070 Uiso 1 1 calc R
C64 C 0.0478(4) 0.1715(4) 0.9618(2) 0.0752(12) Uani 1 1 d .
H64a H 0.1037 0.1903 1.0020 0.113 Uiso 1 1 calc R
H64b H 0.0422 0.0990 0.9450 0.113 Uiso 1 1 calc R
H64c H -0.0230 0.1855 0.9741 0.113 Uiso 1 1 calc R

loop_
_atom_site_aniso_label
_atom_site_aniso_U_11
_atom_site_aniso_U_22
_atom_site_aniso_U_33
_atom_site_aniso_U_23
_atom_site_aniso_U_13
_atom_site_aniso_U_12
Ce1 0.02007(7) 0.02168(7) 0.02537(7) 0.00498(5) 0.00135(5) 0.00096(5)
K1 0.0315(3) 0.0299(3) 0.0267(3) 0.0010(2) 0.0045(2) -0.0010(2)
O1 0.0278(9) 0.0243(9) 0.0309(9) 0.0041(7) 0.0070(7) 0.0017(7)
O2 0.0218(8) 0.0256(8) 0.0242(8) 0.0051(7) 0.0031(6) 0.0027(7)
O3 0.0314(9) 0.0320(9) 0.0224(8) 0.0052(7) 0.0067(7) 0.0027(7)
O4 0.0231(8) 0.0295(9) 0.0324(9) 0.0019(7) 0.0001(7) 0.0018(7)
N1 0.0323(12) 0.0266(11) 0.0398(12) 0.0006(9) 0.0149(10) 0.0030(9)
N2 0.0300(11) 0.0307(11) 0.0331(11) 0.0058(9) 0.0077(9) -0.0002(9)
N3 0.0215(10) 0.0241(10) 0.0259(10) 0.0042(8) 0.0036(8) 0.0005(8)
N4 0.0239(10) 0.0274(11) 0.0319(11) 0.0036(9) 0.0043(8) 0.0015(8)
N5 0.0377(12) 0.0358(12) 0.0312(11) 0.0118(9) 0.0048(9) 0.0081(10)
N6 0.0409(13) 0.0392(13) 0.0356(12) 0.0122(10) 0.0081(10) 0.0088(11)
C1 0.0267(12) 0.0205(11) 0.0287(12) 0.0049(9) 0.0018(9) 0.0034(9)
C2 0.0292(13) 0.0244(12) 0.0342(13) 0.0044(10) 0.0063(10) 0.0038(10)
C3 0.0332(13) 0.0303(13) 0.0345(14) 0.0050(11) 0.0113(11) 0.0073(11)
C4 0.0365(14) 0.0263(13) 0.0312(13) 0.0027(10) 0.0035(11) 0.0068(11)
C5 0.0294(13) 0.0215(12) 0.0355(13) 0.0041(10) 0.0008(10) 0.0007(10)
C6 0.0262(12) 0.0229(12) 0.0321(13) 0.0059(10) 0.0040(10) 0.0039(9)
C7 0.0270(13) 0.0307(13) 0.0392(14) 0.0028(11) 0.0095(11) 0.0059(10)
C8 0.0448(17) 0.0381(16) 0.0439(16) 0.0093(13) 0.0144(13) 0.0158(13)
C9 0.0321(14) 0.0298(14) 0.0533(17) 0.0014(12) 0.0196(13) 0.0012(11)
C10 0.0448(17) 0.0359(15) 0.0415(16) -0.0059(12) 0.0102(13) 0.0050(13)
C11 0.0340(13) 0.0246(12) 0.0341(13) 0.0011(10) 0.0095(11) 0.0021(10)
C12 0.0344(15) 0.064(2) 0.0420(16) 0.0087(15) 0.0065(13) 0.0096(14)
C13 0.0416(16) 0.0495(18) 0.0446(17) 0.0093(14) 0.0161(13) -0.0004(14)
C14 0.0249(11) 0.0187(11) 0.0221(11) 0.0013(8) 0.0055(9) 0.0041(9)
C15 0.0248(11) 0.0206(11) 0.0266(12) 0.0030(9) 0.0047(9) 0.0043(9)
C16 0.0265(12) 0.0263(12) 0.0289(12) 0.0033(10) -0.0005(10) 0.0037(10)
C17 0.0367(14) 0.0277(13) 0.0243(12) 0.0046(10) 0.0031(10) 0.0065(11)
C18 0.0341(13) 0.0241(12) 0.0267(12) 0.0055(10) 0.0119(10) 0.0043(10)
C19 0.0260(12) 0.0194(11) 0.0274(12) 0.0007(9) 0.0085(9) 0.0042(9)
C20 0.0232(11) 0.0261(12) 0.0274(12) 0.0049(9) 0.0041(9) 0.0053(9)
C21 0.0296(13) 0.0388(15) 0.0360(14) 0.0113(12) 0.0103(11) 0.0015(11)
C22 0.0315(13) 0.0284(13) 0.0340(14) -0.0001(11) -0.0006(11) -0.0002(10)
C23 0.0467(17) 0.0432(16) 0.0282(13) 0.0099(12) 0.0014(12) 0.0066(13)
C24 0.0252(12) 0.0265(12) 0.0338(13) 0.0056(10) 0.0110(10) 0.0042(10)
C25 0.0448(16) 0.0257(13) 0.0454(16) 0.0052(12) 0.0020(13) 0.0038(12)
C26 0.0276(14) 0.0417(17) 0.0569(19) 0.0026(14) 0.0012(13) -0.0039(12)
C27 0.0287(12) 0.0303(13) 0.0231(12) -0.0023(10) 0.0042(10) -0.0063(10)
C28 0.0420(15) 0.0377(15) 0.0240(12) 0.0013(11) 0.0054(11) -0.0074(12)
C29 0.065(2) 0.0465(18) 0.0256(14) 0.0017(12) 0.0133(14) -0.0104(15)
C30 0.063(2) 0.0471(18) 0.0352(16) -0.0062(13) 0.0263(15) -0.0097(16)
C31 0.0471(17) 0.0364(16) 0.0432(16) -0.0087(13) 0.0203(14) -0.0017(13)
C32 0.0329(13) 0.0331(14) 0.0270(12) -0.0051(10) 0.0081(10) -0.0050(11)
C33 0.0384(15) 0.0486(17) 0.0291(13) 0.0148(12) -0.0003(11) -0.0012(13)
C34 0.061(2) 0.0516(19) 0.0484(18) 0.0210(15) 0.0099(16) 0.0219(16)
C35 0.0372(15) 0.0411(16) 0.0383(15) 0.0092(12) 0.0039(12) -0.0010(12)
C36 0.115(4) 0.068(3) 0.058(2) -0.008(2) 0.056(3) -0.001(2)
C37 0.0348(14) 0.0341(14) 0.0308(13) -0.0062(11) 0.0019(11) 0.0068(11)
C38 0.067(2) 0.066(2) 0.0497(19) 0.0288(17) 0.0154(17) 0.0276(19)
C39 0.0504(18) 0.0350(16) 0.0559(19) 0.0037(14) 0.0028(15) -0.0027(14)
C40 0.0237(12) 0.0302(13) 0.0235(11) 0.0077(10) -0.0005(9) 0.0023(10)
C41 0.0266(12) 0.0279(13) 0.0294(12) 0.0072(10) 0.0009(10) 0.0017(10)
C42 0.0273(13) 0.0326(14) 0.0445(15) 0.0111(12) -0.0008(11) 0.0065(11)
C43 0.0234(13) 0.0386(16) 0.0535(18) 0.0096(13) -0.0040(12) 0.0015(11)
C44 0.0283(13) 0.0327(14) 0.0423(15) 0.0045(12) -0.0049(11) -0.0026(11)
C45 0.0285(13) 0.0291(13) 0.0298(13) 0.0070(10) -0.0013(10) 0.0022(10)
C46 0.0239(12) 0.0308(13) 0.0376(14) 0.0068(11) -0.0003(10) 0.0032(10)
C47 0.0372(15) 0.0334(15) 0.0486(17) 0.0007(12) 0.0114(13) 0.0000(12)
C48 0.0457(18) 0.0360(17) 0.071(2) 0.0049(15) 0.0189(16) -0.0061(14)
C49 0.0481(18) 0.0272(15) 0.071(2) 0.0023(14) 0.0011(16) 0.0019(13)
C50 0.0397(16) 0.0334(15) 0.0580(19) -0.0031(14) 0.0043(14) 0.0122(13)
C51 0.0287(13) 0.0371(15) 0.0482(17) 0.0047(13) 0.0042(12) 0.0083(11)
C52 0.0301(13) 0.0291(13) 0.0298(13) 0.0020(10) -0.0061(10) 0.0014(10)
C53 0.0354(14) 0.0343(14) 0.0276(13) 0.0022(11) -0.0049(11) 0.0007(11)
C54 0.0419(16) 0.0492(18) 0.0335(15) -0.0084(13) -0.0025(12) 0.0079(14)
C55 0.0508(18) 0.0361(16) 0.0489(18) -0.0104(13) -0.0080(15) 0.0126(14)
C56 0.0485(18) 0.0297(15) 0.062(2) 0.0022(14) -0.0082(15) 0.0014(13)
C57 0.0359(15) 0.0336(15) 0.0456(16) 0.0065(12) -0.0012(12) 0.0016(12)
C58 0.0333(15) 0.0485(18) 0.0470(17) 0.0097(14) 0.0074(13) 0.0111(13)
C59 0.0348(15) 0.0394(16) 0.0554(19) -0.0051(14) 0.0073(13) 0.0008(13)
C60 0.0338(16) 0.077(2) 0.0451(18) 0.0047(17) 0.0032(13) 0.0112(16)
C61 0.0387(17) 0.068(2) 0.074(2) 0.031(2) 0.0241(17) 0.0156(17)
C62 0.0363(17) 0.047(2) 0.094(3) 0.0027(19) 0.0216(18) -0.0066(15)
C63 0.0361(16) 0.065(2) 0.0487(19) -0.0135(16) 0.0009(14) -0.0002(15)
C64 0.079(3) 0.086(3) 0.077(3) 0.042(2) 0.029(2) 0.030(2)

loop_
_atom_type_symbol
_atom_type_description
_atom_type_scat_dispersion_real
_atom_type_scat_dispersion_imag
_atom_type_scat_source
C C 0.0033 0.0016 'International Tables Vol C Tables 4.2.6.8 and 6.1.1.4'
H H 0.0000 0.0000 'International Tables Vol C Tables 4.2.6.8 and 6.1.1.4'
N N 0.0061 0.0033 'International Tables Vol C Tables 4.2.6.8 and 6.1.1.4'
O O 0.0106 0.0060 'International Tables Vol C Tables 4.2.6.8 and 6.1.1.4'
K K 0.2009 0.2494 'International Tables Vol C Tables 4.2.6.8 and 6.1.1.4'
Ce Ce -0.2486 2.6331 'International Tables Vol C Tables 4.2.6.8 and 6.1.1.4'

loop_
_geom_angle_atom_site_label_1
_geom_angle_atom_site_label_2
_geom_angle_atom_site_label_3
_geom_angle
O1 Ce1 O2 134.09(6)
O1 Ce1 O3 135.26(6)
O2 Ce1 O3 76.34(6)
O1 Ce1 O4 112.14(6)
O2 Ce1 O4 95.62(6)
O3 Ce1 O4 91.33(6)
O1 Ce1 N3 78.62(6)
O2 Ce1 N3 73.35(6)
O3 Ce1 N3 83.02(6)
O4 Ce1 N3 168.50(6)
O1 Ce1 N1 71.66(6)
O2 Ce1 N1 73.84(6)
O3 Ce1 N1 149.92(6)
O4 Ce1 N1 87.73(6)
N3 Ce1 N1 92.15(6)
O1 Ce1 N5 72.98(6)
O2 Ce1 N5 144.90(6)
O3 Ce1 N5 69.02(6)
O4 Ce1 N5 90.79(6)
N3 Ce1 N5 96.48(6)
N1 Ce1 N5 141.03(6)
O1 Ce1 K1 174.92(4)
O2 Ce1 K1 41.22(4)
O3 Ce1 K1 45.77(4)
O4 Ce1 K1 72.01(4)
N3 Ce1 K1 97.03(4)
N1 Ce1 K1 106.11(5)
N5 Ce1 K1 110.38(5)
O2 K1 O3 66.09(5)
O2 K1 N6 113.31(7)
O3 K1 N6 77.66(6)
O2 K1 N4 76.76(6)
O3 K1 N4 142.26(6)
N6 K1 N4 113.01(7)
O2 K1 C53 113.39(6)
O3 K1 C53 71.81(6)
N6 K1 C53 104.74(7)
N4 K1 C53 132.75(7)
O2 K1 C54 134.72(7)
O3 K1 C54 77.05(7)
N6 K1 C54 81.75(8)
N4 K1 C54 138.64(8)
C53 K1 C54 25.58(8)
O2 K1 C52 108.74(6)
O3 K1 C52 90.85(6)
N6 K1 C52 126.36(7)
N4 K1 C52 107.72(7)
C53 K1 C52 25.26(7)
C54 K1 C52 44.73(8)
O2 K1 C55 157.73(7)
O3 K1 C55 100.63(8)
N6 K1 C55 78.97(8)
N4 K1 C55 116.75(8)
C53 K1 C55 44.35(8)
C54 K1 C55 24.92(8)
C52 K1 C55 51.64(7)
O2 K1 C57 124.07(7)
O3 K1 C57 114.89(7)
N6 K1 C57 121.57(8)
N4 K1 C57 90.92(7)
C53 K1 C57 43.97(7)
C54 K1 C57 51.00(8)
C52 K1 C57 25.21(7)
C55 K1 C57 43.32(8)
O2 K1 C56 148.49(7)
O3 K1 C56 119.95(7)
N6 K1 C56 97.95(8)
N4 K1 C56 95.17(8)
C53 K1 C56 51.20(8)
C54 K1 C56 43.56(9)
C52 K1 C56 44.18(7)
C55 K1 C56 24.42(9)
C57 K1 C56 24.57(8)
O2 K1 C14 21.87(5)
O3 K1 C14 79.64(5)
N6 K1 C14 101.82(7)
N4 K1 C14 62.92(6)
C53 K1 C14 135.25(7)
C54 K1 C14 155.08(8)
C52 K1 C14 127.66(6)
C55 K1 C14 179.21(7)
C57 K1 C14 135.89(7)
C56 K1 C14 154.92(8)
O2 K1 C37 94.22(6)
O3 K1 C37 54.34(6)
N6 K1 C37 24.42(7)
N4 K1 C37 125.39(6)
C53 K1 C37 100.59(7)
C54 K1 C37 84.30(7)
C52 K1 C37 125.79(7)
C55 K1 C37 91.48(8)
C57 K1 C37 133.81(7)
C56 K1 C37 114.54(8)
C14 K1 C37 89.28(6)
C1 O1 Ce1 142.06(15)
C14 O2 Ce1 139.72(14)
C14 O2 K1 111.75(13)
Ce1 O2 K1 101.79(6)
C27 O3 Ce1 145.62(16)
C27 O3 K1 115.47(15)
Ce1 O3 K1 96.42(6)
C40 O4 Ce1 166.72(16)
C9 N1 C7 107.4(2)
C9 N1 C8 108.0(2)
C7 N1 C8 109.2(2)
C9 N1 Ce1 103.15(15)
C7 N1 Ce1 106.66(15)
C8 N1 Ce1 121.49(16)
C12 N2 C13 109.7(2)
C12 N2 C11 110.5(2)
C13 N2 C11 110.5(2)
C22 N3 C21 108.8(2)
C22 N3 C20 109.42(19)
C21 N3 C20 107.56(19)
C22 N3 Ce1 118.28(15)
C21 N3 Ce1 102.12(14)
C20 N3 Ce1 109.99(13)
C26 N4 C25 109.5(2)
C26 N4 C24 108.4(2)
C25 N4 C24 110.9(2)
C26 N4 K1 104.84(17)
C25 N4 K1 118.95(17)
C24 N4 K1 103.62(14)
C35 N5 C33 109.7(2)
C35 N5 C34 106.8(2)
C33 N5 C34 108.5(2)
C35 N5 Ce1 124.72(16)
C33 N5 Ce1 101.92(15)
C34 N5 Ce1 104.37(17)
C39 N6 C38 109.3(3)
C39 N6 C37 110.5(2)
C38 N6 C37 108.8(3)
C39 N6 K1 125.94(19)
C38 N6 K1 96.21(18)
C37 N6 K1 104.43(16)
O1 C1 C2 121.0(2)
O1 C1 C6 121.2(2)
C2 C1 C6 117.8(2)
C3 C2 C1 120.5(2)
C3 C2 C7 120.3(2)
C1 C2 C7 119.1(2)
C4 C3 C2 122.0(2)
C3 C4 C5 117.3(2)
C3 C4 C10 121.6(2)
C5 C4 C10 121.1(2)
C4 C5 C6 122.6(2)
C5 C6 C1 119.7(2)
C5 C6 C11 121.9(2)
C1 C6 C11 118.3(2)
N1 C7 C2 114.5(2)
N2 C11 C6 114.1(2)
O2 C14 C15 120.7(2)
O2 C14 C19 121.4(2)
C15 C14 C19 117.9(2)
O2 C14 K1 46.38(10)
C15 C14 K1 123.65(15)
C19 C14 K1 98.31(14)
C16 C15 C14 120.2(2)
C16 C15 C20 119.8(2)
C14 C15 C20 119.7(2)
C17 C16 C15 122.1(2)
C18 C17 C16 117.1(2)
C18 C17 C23 121.3(2)
C16 C17 C23 121.5(2)
C17 C18 C19 123.1(2)
C18 C19 C14 119.2(2)
C18 C19 C24 119.8(2)
C14 C19 C24 121.0(2)
N3 C20 C15 116.23(19)
N4 C24 C19 113.20(19)
O3 C27 C32 121.8(2)
O3 C27 C28 120.4(2)
C32 C27 C28 117.8(2)
C29 C28 C27 119.8(3)
C29 C28 C33 119.7(3)
C27 C28 C33 120.4(2)
C30 C29 C28 122.8(3)
C29 C30 C31 117.4(3)
C29 C30 C36 122.0(3)
C31 C30 C36 120.6(3)
C30 C31 C32 122.4(3)
C31 C32 C27 119.8(3)
C31 C32 C37 118.6(3)
C27 C32 C37 121.6(2)
N5 C33 C28 114.8(2)
N6 C37 C32 115.6(2)
N6 C37 K1 51.15(13)
C32 C37 K1 92.58(16)
O4 C40 C45 122.0(2)
O4 C40 C41 121.9(2)
C45 C40 C41 116.0(2)
C42 C41 C40 121.0(2)
C42 C41 C46 116.3(2)
C40 C41 C46 122.5(2)
C43 C42 C41 121.8(3)
C44 C43 C42 117.8(2)
C43 C44 C45 122.9(3)
C44 C45 C40 120.4(2)
C44 C45 C52 116.3(2)
C40 C45 C52 123.3(2)
C47 C46 C51 117.8(3)
C47 C46 C41 120.2(2)
C51 C46 C41 121.8(2)
C48 C47 C46 121.6(3)
C47 C48 C49 119.9(3)
C50 C49 C48 119.8(3)
C49 C50 C51 120.5(3)
C50 C51 C46 120.5(3)
C53 C52 C57 117.5(3)
C53 C52 C45 122.3(2)
C57 C52 C45 120.0(2)
C53 C52 K1 74.47(15)
C57 C52 K1 79.01(15)
C45 C52 K1 121.24(16)
C52 C53 C54 121.1(3)
C52 C53 K1 80.27(15)
C54 C53 K1 78.10(16)
C55 C54 C53 120.2(3)
C55 C54 K1 80.44(18)
C53 C54 K1 76.32(16)
C56 C55 C54 120.1(3)
C56 C55 K1 79.37(18)
C54 C55 K1 74.64(17)
C55 C56 C57 120.0(3)
C55 C56 K1 76.21(18)
C57 C56 K1 76.92(17)
C56 C57 C52 121.2(3)
C56 C57 K1 78.52(17)
C52 C57 K1 75.78(15)
C59 C58 C63 117.5(3)
C59 C58 C64 121.5(3)
C63 C58 C64 120.9(3)
C60 C59 C58 120.5(3)
C61 C60 C59 121.2(3)
C62 C61 C60 118.9(3)
C61 C62 C63 120.9(3)
C62 C63 C58 121.0(3)

loop_
_geom_bond_atom_site_label_1
_geom_bond_atom_site_label_2
_geom_bond_distance
Ce1 O1 2.3123(17)
Ce1 O2 2.3564(16)
Ce1 O3 2.3652(17)
Ce1 O4 2.3732(17)
Ce1 N3 2.774(2)
Ce1 N1 2.845(2)
Ce1 N5 2.987(2)
Ce1 K1 3.8332(6)
K1 O2 2.5801(17)
K1 O3 2.7638(18)
K1 N6 2.777(2)
K1 N4 2.899(2)
K1 C53 3.136(3)
K1 C54 3.158(3)
K1 C52 3.208(3)
K1 C55 3.230(3)
K1 C57 3.249(3)
K1 C56 3.269(3)
K1 C14 3.310(2)
K1 C37 3.453(3)
O1 C1 1.339(3)
O2 C14 1.327(3)
O3 C27 1.325(3)
O4 C40 1.322(3)
N1 C9 1.465(3)
N1 C7 1.476(3)
N1 C8 1.477(4)
N2 C12 1.453(4)
N2 C13 1.458(4)
N2 C11 1.462(3)
N3 C22 1.467(3)
N3 C21 1.469(3)
N3 C20 1.482(3)
N4 C26 1.456(3)
N4 C25 1.461(3)
N4 C24 1.479(3)
N5 C35 1.463(4)
N5 C33 1.468(4)
N5 C34 1.475(4)
N6 C39 1.458(4)
N6 C38 1.466(4)
N6 C37 1.474(4)
C1 C2 1.408(4)
C1 C6 1.415(3)
C2 C3 1.395(4)
C2 C7 1.502(4)
C3 C4 1.386(4)
C4 C5 1.389(4)
C4 C10 1.513(4)
C5 C6 1.393(3)
C6 C11 1.508(4)
C14 C15 1.415(3)
C14 C19 1.417(3)
C15 C16 1.391(3)
C15 C20 1.502(3)
C16 C17 1.390(4)
C17 C18 1.387(4)
C17 C23 1.511(3)
C18 C19 1.390(3)
C19 C24 1.506(3)
C27 C32 1.415(4)
C27 C28 1.418(4)
C28 C29 1.390(4)
C28 C33 1.509(4)
C29 C30 1.376(5)
C30 C31 1.388(5)
C30 C36 1.525(4)
C31 C32 1.395(4)
C32 C37 1.503(4)
C40 C45 1.432(3)
C40 C41 1.433(4)
C41 C42 1.399(4)
C41 C46 1.484(4)
C42 C43 1.387(4)
C43 C44 1.376(4)
C44 C45 1.397(4)
C45 C52 1.488(4)
C46 C47 1.386(4)
C46 C51 1.402(4)
C47 C48 1.380(4)
C48 C49 1.383(5)
C49 C50 1.373(5)
C50 C51 1.387(4)
C52 C53 1.389(4)
C52 C57 1.410(4)
C53 C54 1.394(4)
C54 C55 1.380(5)
C55 C56 1.375(5)
C56 C57 1.387(4)
C58 C59 1.382(4)
C58 C63 1.392(5)
C58 C64 1.497(5)
C59 C60 1.375(5)
C60 C61 1.366(5)
C61 C62 1.360(5)
C62 C63 1.367(5)

loop_
_platon_squeeze_void_nr
_platon_squeeze_void_average_x
_platon_squeeze_void_average_y
_platon_squeeze_void_average_z
_platon_squeeze_void_volume
_platon_squeeze_void_count_electrons
_platon_squeeze_void_content
1 0.000 0.000 0.500 101 4 ' '
2 0.000 0.500 0.500 10 0 ' '
